data_4060839
loop_
_publ_author_name
'Jos\'e Vicente'
'Jos\'e-Antonio Abad'
'Andrew D. Frankland'
'Joaqu\'in L\'opez-Serrano'
'M. Carmen Ram\'irez de Arellano'
'Peter G. Jones'

_publ_section_title
;
 Synthesis and Reactivity toward Isonitriles of
 (2-Aminoaryl)palladium(II) Complexes
;
_journal_name_full Organometallics
_journal_page_first 272
_journal_page_last 282
_journal_paper_doi 10.1021/om0104971
_journal_volume 21
_journal_year 2002
_chemical_formula_sum 'C35 H32 F3 N5 O3 Pd S'
_chemical_formula_weight 766.12
_chemical_name_systematic
;
 ?
;
_space_group_IT_number 2
_symmetry_cell_setting triclinic
_symmetry_space_group_name_Hall '-P 1'
_symmetry_space_group_name_H-M 'P -1'
_atom_sites_solution_hydrogens 'NH Fourier map, others geom'
_atom_sites_solution_primary Patterson
_atom_sites_solution_secondary difmap
_audit_creation_method SHELXL-97
_cell_angle_alpha 71.629(8)
_cell_angle_beta 81.219(10)
_cell_angle_gamma 78.774(10)
_cell_formula_units_Z 2
_cell_length_a 8.1272(10)
_cell_length_b 13.6972(14)
_cell_length_c 15.9747(16)
_cell_measurement_reflns_used 55
_cell_measurement_temperature 173(2)
_cell_measurement_theta_max 12.505
_cell_measurement_theta_min 4.382
_cell_volume 1647.4(3)
_computing_cell_refinement 'Siemens XSCANS'
_computing_data_collection 'Siemens XSCANS'
_computing_data_reduction 'Siemens XSCANS'
_computing_molecular_graphics 'Siemens SHELXTL'
_computing_publication_material 'Siemens SHELXTL'
_computing_structure_refinement 'SHELXL-97 (Sheldrick, 1997)'
_computing_structure_solution 'SHELXS-97 (Sheldrick, 1990)'
_diffrn_ambient_temperature 173(2)
_diffrn_measured_fraction_theta_full 0.988
_diffrn_measured_fraction_theta_max 0.988
_diffrn_measurement_device_type Siemens-P4
_diffrn_measurement_method '\w scans'
_diffrn_radiation_monochromator graphite
_diffrn_radiation_source 'fine-focus sealed tube'
_diffrn_radiation_type MoK\a
_diffrn_radiation_wavelength 0.71073
_diffrn_reflns_av_R_equivalents 0.0172
_diffrn_reflns_av_sigmaI/netI 0.0257
_diffrn_reflns_limit_h_max 3
_diffrn_reflns_limit_h_min -9
_diffrn_reflns_limit_k_max 15
_diffrn_reflns_limit_k_min -15
_diffrn_reflns_limit_l_max 18
_diffrn_reflns_limit_l_min -18
_diffrn_reflns_number 8397
_diffrn_reflns_theta_full 25.00
_diffrn_reflns_theta_max 25.00
_diffrn_reflns_theta_min 3.02
_diffrn_standards_decay_% 3.34
_diffrn_standards_interval_count 247
_diffrn_standards_number 3
_exptl_absorpt_coefficient_mu 0.688
_exptl_absorpt_correction_T_max 0.8862
_exptl_absorpt_correction_T_min 0.7998
_exptl_absorpt_correction_type psi-scan
_exptl_crystal_colour yellow
_exptl_crystal_density_diffrn 1.544
_exptl_crystal_density_method 'not measured'
_exptl_crystal_description lath
_exptl_crystal_F_000 780
_exptl_crystal_size_max 0.34
_exptl_crystal_size_mid 0.24
_exptl_crystal_size_min 0.18
_refine_diff_density_max 1.441
_refine_diff_density_min -0.988
_refine_diff_density_rms 0.085
_refine_ls_extinction_method none
_refine_ls_goodness_of_fit_ref 1.043
_refine_ls_hydrogen_treatment 'NH free, rigid Me, others riding'
_refine_ls_matrix_type full
_refine_ls_number_parameters 436
_refine_ls_number_reflns 5723
_refine_ls_number_restraints 449
_refine_ls_restrained_S_all 1.109
_refine_ls_R_factor_all 0.0413
_refine_ls_R_factor_gt 0.0369
_refine_ls_shift/su_max 0.000
_refine_ls_shift/su_mean 0.000
_refine_ls_structure_factor_coef Fsqd
_refine_ls_weighting_details 'calc w=1/[\s^2^(Fo^2^)+(0.0683P)^2^+1.5801P] where P=(Fo^2^+2Fc^2^)/3'
_refine_ls_weighting_scheme calc
_refine_ls_wR_factor_gt 0.1003
_refine_ls_wR_factor_ref 0.1025
_reflns_number_gt 5103
_reflns_number_total 5723
_reflns_threshold_expression >2sigma(I)
_cod_depositor_comments
;
The following automatic conversions were performed:
'_symmetry_cell_setting' value 'Triclinic' changed to 'triclinic'
according to '/home/saulius/struct/CIF-dictionaries/cif_core.dic'
dictionary named 'cif_core.dic' version 2.4.1 from 2010-06-29.

Automatic conversion script
Id: cif_fix_enum 1527 2010-12-29 10:47:43Z saulius 

The following automatic conversions were performed:

'_exptl_absorpt_correction_type' tag value 'Psi-scans' was replaced
with 'psi-scan' value.

Automatic conversion script
Id: cif_fix_values 1646 2011-03-28 12:23:43Z adriana 
;
_cod_original_sg_symbol_H-M P-1
_cod_database_code 4060839

loop_
_symmetry_equiv_pos_as_xyz
'x, y, z'
'-x, -y, -z'

loop_
_atom_site_label
_atom_site_type_symbol
_atom_site_fract_x
_atom_site_fract_y
_atom_site_fract_z
_atom_site_U_iso_or_equiv
_atom_site_adp_type
_atom_site_occupancy
_atom_site_symmetry_multiplicity
_atom_site_calc_flag
_atom_site_refinement_flags
_atom_site_disorder_assembly
_atom_site_disorder_group
Pd Pd 0.52454(3) 0.291203(18) 0.321174(15) 0.02034(11) Uani 1 1 d . . .
N1 N 0.2941(4) 0.4352(2) 0.19632(19) 0.0275(6) Uani 1 1 d U . .
N2 N 0.2738(6) 0.6358(3) 0.2151(3) 0.0486(10) Uani 1 1 d DU . .
H2A H 0.210(6) 0.596(4) 0.210(4) 0.058 Uiso 1 1 d D . .
H2B H 0.228(6) 0.698(3) 0.210(3) 0.058 Uiso 1 1 d D . .
N5 N 0.6448(4) 0.1944(2) 0.16794(18) 0.0274(6) Uani 1 1 d U . .
C1 C 0.5260(5) 0.5101(3) 0.2140(2) 0.0275(7) Uani 1 1 d DU . .
C2 C 0.4452(5) 0.6132(3) 0.2040(2) 0.0338(8) Uani 1 1 d DU . .
C3 C 0.5462(7) 0.6917(3) 0.1866(2) 0.0437(10) Uani 1 1 d DU . .
H3 H 0.4935 0.7614 0.1809 0.052 Uiso 1 1 calc R . .
C4 C 0.7176(7) 0.6694(3) 0.1779(3) 0.0472(11) Uani 1 1 d DU . .
H4 H 0.7823 0.7239 0.1660 0.057 Uiso 1 1 calc R . .
C5 C 0.7989(6) 0.5689(3) 0.1861(3) 0.0423(10) Uani 1 1 d DU . .
H5 H 0.9185 0.5541 0.1787 0.051 Uiso 1 1 calc R . .
C6 C 0.7022(5) 0.4900(3) 0.2052(2) 0.0324(8) Uani 1 1 d DU . .
H6 H 0.7573 0.4204 0.2126 0.039 Uiso 1 1 calc R . .
C10 C 0.4313(5) 0.4228(3) 0.2311(2) 0.0246(7) Uani 1 1 d U . .
C11 C 0.2171(5) 0.3493(3) 0.1990(2) 0.0322(8) Uani 1 1 d DU . .
C12 C 0.1044(5) 0.3065(4) 0.2703(3) 0.0472(11) Uani 1 1 d DU . .
C13 C 0.0411(6) 0.2186(4) 0.2662(4) 0.0673(15) Uani 1 1 d DU . .
H13 H -0.0343 0.1860 0.3138 0.081 Uiso 1 1 calc R . .
C14 C 0.0859(7) 0.1799(4) 0.1958(4) 0.0715(16) Uani 1 1 d DU . .
H14 H 0.0445 0.1195 0.1961 0.086 Uiso 1 1 calc R . .
C15 C 0.1886(6) 0.2262(4) 0.1253(4) 0.0570(13) Uani 1 1 d DU . .
H15 H 0.2162 0.1988 0.0763 0.068 Uiso 1 1 calc R . .
C16 C 0.2544(5) 0.3136(3) 0.1235(3) 0.0385(9) Uani 1 1 d DU . .
C17 C 0.0533(6) 0.3505(5) 0.3461(3) 0.0662(15) Uani 1 1 d U . .
H17A H 0.1332 0.3182 0.3909 0.079 Uiso 1 1 calc R . .
H17B H -0.0600 0.3364 0.3721 0.079 Uiso 1 1 calc R . .
H17C H 0.0532 0.4259 0.3251 0.079 Uiso 1 1 calc R . .
C18 C 0.3584(6) 0.3688(4) 0.0435(3) 0.0455(10) Uani 1 1 d U . .
H18A H 0.4609 0.3809 0.0615 0.055 Uiso 1 1 calc R . .
H18B H 0.2934 0.4357 0.0136 0.055 Uiso 1 1 calc R . .
H18C H 0.3893 0.3259 0.0029 0.055 Uiso 1 1 calc R . .
C20 C 0.5992(4) 0.2321(3) 0.2237(2) 0.0248(7) Uani 1 1 d DU . .
C21 C 0.6950(5) 0.1476(3) 0.1005(2) 0.0303(8) Uani 1 1 d DU . .
C22 C 0.7929(5) 0.1979(3) 0.0248(2) 0.0367(9) Uani 1 1 d DU . .
C23 C 0.8427(6) 0.1459(4) -0.0392(3) 0.0513(12) Uani 1 1 d DU . .
H23 H 0.9114 0.1762 -0.0910 0.062 Uiso 1 1 calc R . .
C24 C 0.7947(7) 0.0520(4) -0.0291(3) 0.0619(15) Uani 1 1 d DU . .
H24 H 0.8297 0.0188 -0.0744 0.074 Uiso 1 1 calc R . .
C25 C 0.6968(7) 0.0049(4) 0.0454(3) 0.0535(12) Uani 1 1 d DU . .
H25 H 0.6647 -0.0601 0.0507 0.064 Uiso 1 1 calc R . .
C26 C 0.6441(5) 0.0509(3) 0.1129(2) 0.0372(9) Uani 1 1 d DU . .
C27 C 0.8363(6) 0.3038(4) 0.0116(3) 0.0450(10) Uani 1 1 d U . .
H27A H 0.8383 0.3140 0.0694 0.054 Uiso 1 1 calc R . .
H27B H 0.7516 0.3573 -0.0214 0.054 Uiso 1 1 calc R . .
H27C H 0.9475 0.3091 -0.0219 0.054 Uiso 1 1 calc R . .
C28 C 0.5422(6) 0.0005(3) 0.1957(3) 0.0460(10) Uani 1 1 d U . .
H28A H 0.4532 0.0529 0.2116 0.055 Uiso 1 1 calc R . .
H28B H 0.6153 -0.0308 0.2438 0.055 Uiso 1 1 calc R . .
H28C H 0.4912 -0.0538 0.1860 0.055 Uiso 1 1 calc R . .
N3 N 0.6116(4) 0.1623(2) 0.42932(18) 0.0256(6) Uani 1 1 d DU . .
C32 C 0.5827(4) 0.1807(3) 0.5091(2) 0.0254(7) Uani 1 1 d DU . .
C33 C 0.6341(5) 0.1051(3) 0.5847(2) 0.0368(9) Uani 1 1 d DU . .
H33 H 0.6123 0.1191 0.6403 0.044 Uiso 1 1 calc R . .
C34 C 0.7174(6) 0.0091(3) 0.5792(3) 0.0460(11) Uani 1 1 d DU . .
H34 H 0.7539 -0.0434 0.6308 0.055 Uiso 1 1 calc R . .
C35 C 0.7470(6) -0.0096(3) 0.4981(3) 0.0447(10) Uani 1 1 d DU . .
H35 H 0.8037 -0.0752 0.4927 0.054 Uiso 1 1 calc R . .
C36 C 0.6926(5) 0.0690(3) 0.4246(2) 0.0337(8) Uani 1 1 d DU . .
H36 H 0.7135 0.0564 0.3685 0.040 Uiso 1 1 calc R . .
N4 N 0.4448(4) 0.3504(2) 0.42955(18) 0.0242(6) Uani 1 1 d DU . .
C42 C 0.4922(4) 0.2855(3) 0.5087(2) 0.0250(7) Uani 1 1 d DU . .
C43 C 0.4504(5) 0.3155(3) 0.5856(2) 0.0345(9) Uani 1 1 d DU . .
H43 H 0.4887 0.2706 0.6400 0.041 Uiso 1 1 calc R . .
C44 C 0.3536(6) 0.4103(3) 0.5826(3) 0.0399(9) Uani 1 1 d DU . .
H44 H 0.3234 0.4314 0.6349 0.048 Uiso 1 1 calc R . .
C45 C 0.3006(5) 0.4748(3) 0.5025(3) 0.0371(9) Uani 1 1 d DU . .
H45 H 0.2302 0.5397 0.4992 0.045 Uiso 1 1 calc R . .
C46 C 0.3513(5) 0.4435(3) 0.4274(2) 0.0305(8) Uani 1 1 d DU . .
H46 H 0.3191 0.4894 0.3720 0.037 Uiso 1 1 calc R . .
S S 0.01375(13) 0.86131(7) 0.28606(6) 0.0337(2) Uani 1 1 d DU A .
O1 O -0.0797(5) 0.8292(3) 0.2340(2) 0.0641(10) Uani 1 1 d DU . .
O2 O 0.1943(4) 0.8458(3) 0.2594(2) 0.0540(8) Uani 1 1 d DU . .
O3 O -0.0494(5) 0.9534(3) 0.3089(3) 0.0710(12) Uani 1 1 d DU . .
C50 C -0.0026(6) 0.7594(4) 0.3911(3) 0.0537(12) Uani 1 1 d DU . .
F1 F 0.1101(6) 0.7470(4) 0.4435(3) 0.0544(6) Uiso 0.653(5) 1 d PDU A 1
F2 F 0.0101(6) 0.6621(3) 0.3737(3) 0.0544(6) Uiso 0.653(5) 1 d PDU A 1
F3 F -0.1642(7) 0.7763(5) 0.4293(4) 0.0544(6) Uiso 0.653(5) 1 d PDU A 1
F1' F 0.0691(10) 0.8013(7) 0.4534(5) 0.0544(6) Uiso 0.347(5) 1 d PDU A 2
F2' F 0.0526(11) 0.6704(7) 0.4005(6) 0.0544(6) Uiso 0.347(5) 1 d PDU A 2
F3' F -0.1393(14) 0.7576(8) 0.4405(8) 0.0544(6) Uiso 0.347(5) 1 d PDU A 2

loop_
_atom_site_aniso_label
_atom_site_aniso_U_11
_atom_site_aniso_U_22
_atom_site_aniso_U_33
_atom_site_aniso_U_23
_atom_site_aniso_U_13
_atom_site_aniso_U_12
Pd 0.02397(16) 0.02189(16) 0.01524(15) -0.00596(10) -0.00245(9) -0.00258(10)
N1 0.0291(16) 0.0290(15) 0.0227(14) -0.0048(12) -0.0060(12) -0.0027(12)
N2 0.061(3) 0.0296(19) 0.054(2) -0.0160(17) -0.014(2) 0.0079(17)
N5 0.0312(16) 0.0303(16) 0.0192(14) -0.0070(12) -0.0028(12) -0.0012(13)
C1 0.039(2) 0.0290(18) 0.0154(15) -0.0060(13) -0.0042(14) -0.0074(15)
C2 0.053(2) 0.0297(19) 0.0202(17) -0.0082(14) -0.0079(16) -0.0062(17)
C3 0.084(3) 0.0247(19) 0.0260(19) -0.0069(15) -0.010(2) -0.014(2)
C4 0.077(3) 0.044(2) 0.028(2) -0.0034(18) -0.010(2) -0.037(2)
C5 0.055(3) 0.045(2) 0.030(2) -0.0029(17) -0.0099(18) -0.024(2)
C6 0.040(2) 0.034(2) 0.0237(17) -0.0058(15) -0.0063(15) -0.0107(16)
C10 0.0329(19) 0.0243(17) 0.0157(15) -0.0069(13) -0.0017(13) -0.0012(14)
C11 0.0262(18) 0.0294(19) 0.0367(19) 0.0021(15) -0.0146(15) -0.0053(15)
C12 0.027(2) 0.054(3) 0.045(2) 0.0142(19) -0.0166(17) -0.0096(19)
C13 0.033(2) 0.062(3) 0.081(3) 0.033(3) -0.028(2) -0.023(2)
C14 0.061(3) 0.039(3) 0.114(5) 0.002(3) -0.051(3) -0.015(2)
C15 0.054(3) 0.039(2) 0.085(3) -0.016(2) -0.037(3) -0.005(2)
C16 0.037(2) 0.033(2) 0.049(2) -0.0115(17) -0.0229(18) -0.0005(17)
C17 0.033(2) 0.114(5) 0.034(2) 0.007(2) -0.0023(19) -0.021(3)
C18 0.054(3) 0.051(3) 0.036(2) -0.0176(19) -0.0135(19) -0.002(2)
C20 0.0295(18) 0.0225(17) 0.0203(16) -0.0038(13) -0.0013(14) -0.0041(14)
C21 0.033(2) 0.0342(19) 0.0213(17) -0.0117(14) -0.0037(14) 0.0060(15)
C22 0.035(2) 0.044(2) 0.0224(18) -0.0056(16) -0.0029(15) 0.0064(17)
C23 0.061(3) 0.053(3) 0.025(2) -0.0089(18) 0.0051(19) 0.014(2)
C24 0.096(4) 0.053(3) 0.030(2) -0.022(2) -0.005(2) 0.020(3)
C25 0.085(4) 0.037(2) 0.039(2) -0.0185(19) -0.011(2) 0.005(2)
C26 0.049(2) 0.031(2) 0.0291(19) -0.0104(16) -0.0072(17) 0.0028(17)
C27 0.039(2) 0.054(3) 0.033(2) -0.0022(19) 0.0025(18) -0.009(2)
C28 0.058(3) 0.035(2) 0.045(2) -0.0119(19) -0.001(2) -0.010(2)
N3 0.0269(15) 0.0267(15) 0.0220(14) -0.0063(12) -0.0020(12) -0.0034(12)
C32 0.0278(18) 0.0276(17) 0.0216(16) -0.0040(13) -0.0032(14) -0.0107(14)
C33 0.052(2) 0.033(2) 0.0237(18) -0.0050(15) -0.0066(17) -0.0072(18)
C34 0.064(3) 0.036(2) 0.029(2) 0.0006(17) -0.013(2) 0.003(2)
C35 0.057(3) 0.031(2) 0.038(2) -0.0064(17) -0.007(2) 0.0075(19)
C36 0.041(2) 0.0285(19) 0.0288(18) -0.0092(15) -0.0045(16) 0.0020(16)
N4 0.0275(15) 0.0268(15) 0.0194(13) -0.0071(11) -0.0015(11) -0.0069(12)
C42 0.0286(18) 0.0271(17) 0.0206(16) -0.0072(13) -0.0028(13) -0.0070(14)
C43 0.050(2) 0.035(2) 0.0207(17) -0.0086(15) -0.0051(16) -0.0091(17)
C44 0.055(3) 0.044(2) 0.0261(19) -0.0197(17) 0.0001(18) -0.0092(19)
C45 0.048(2) 0.034(2) 0.033(2) -0.0183(16) -0.0040(17) -0.0001(18)
C46 0.037(2) 0.0290(19) 0.0253(17) -0.0103(15) -0.0037(15) -0.0002(16)
S 0.0417(5) 0.0330(5) 0.0274(5) -0.0117(4) -0.0008(4) -0.0050(4)
O1 0.070(2) 0.093(3) 0.0465(19) -0.0331(19) -0.0007(17) -0.035(2)
O2 0.0439(18) 0.075(2) 0.0411(17) -0.0152(16) 0.0091(14) -0.0181(16)
O3 0.103(3) 0.0402(19) 0.066(2) -0.0258(17) 0.030(2) -0.0172(19)
C50 0.044(3) 0.063(3) 0.045(3) -0.006(2) 0.005(2) -0.008(2)

loop_
_atom_type_symbol
_atom_type_description
_atom_type_scat_dispersion_real
_atom_type_scat_dispersion_imag
_atom_type_scat_source
C C 0.0033 0.0016 'International Tables Vol C Tables 4.2.6.8 and 6.1.1.4'
H H 0.0000 0.0000 'International Tables Vol C Tables 4.2.6.8 and 6.1.1.4'
N N 0.0061 0.0033 'International Tables Vol C Tables 4.2.6.8 and 6.1.1.4'
O O 0.0106 0.0060 'International Tables Vol C Tables 4.2.6.8 and 6.1.1.4'
F F 0.0171 0.0103 'International Tables Vol C Tables 4.2.6.8 and 6.1.1.4'
S S 0.1246 0.1234 'International Tables Vol C Tables 4.2.6.8 and 6.1.1.4'
Pd Pd -0.9988 1.0072 'International Tables Vol C Tables 4.2.6.8 and 6.1.1.4'

loop_
_geom_angle_atom_site_label_1
_geom_angle_atom_site_label_2
_geom_angle_atom_site_label_3
_geom_angle
C20 Pd C10 87.32(13)
C20 Pd N4 178.17(12)
C10 Pd N4 94.44(12)
C20 Pd N3 100.19(12)
C10 Pd N3 172.49(12)
N4 Pd N3 78.05(11)
C10 N1 C11 121.9(3)
C20 N5 C21 178.1(4)
C6 C1 C2 118.8(3)
C6 C1 C10 118.8(3)
C2 C1 C10 122.3(3)
N2 C2 C1 120.8(4)
N2 C2 C3 120.8(4)
C1 C2 C3 118.3(4)
C4 C3 C2 121.3(4)
C3 C4 C5 121.1(4)
C4 C5 C6 118.6(4)
C5 C6 C1 121.8(4)
N1 C10 C1 121.2(3)
N1 C10 Pd 124.3(3)
C1 C10 Pd 114.3(2)
C12 C11 C16 122.0(4)
C12 C11 N1 121.8(4)
C16 C11 N1 116.1(3)
C11 C12 C13 116.2(5)
C11 C12 C17 121.9(4)
C13 C12 C17 122.0(4)
C14 C13 C12 121.7(5)
C15 C14 C13 121.0(5)
C14 C15 C16 120.9(5)
C15 C16 C11 118.0(4)
C15 C16 C18 120.9(4)
C11 C16 C18 121.1(4)
N5 C20 Pd 178.0(3)
N5 C21 C22 119.0(3)
N5 C21 C26 117.5(3)
C22 C21 C26 123.6(3)
C23 C22 C21 116.2(4)
C23 C22 C27 121.7(4)
C21 C22 C27 122.1(3)
C24 C23 C22 121.5(4)
C23 C24 C25 121.1(4)
C24 C25 C26 121.0(4)
C25 C26 C21 116.6(4)
C25 C26 C28 122.3(4)
C21 C26 C28 121.0(3)
C36 N3 C32 118.8(3)
C36 N3 Pd 126.5(2)
C32 N3 Pd 114.7(2)
N3 C32 C33 121.2(3)
N3 C32 C42 115.4(3)
C33 C32 C42 123.4(3)
C34 C33 C32 119.6(4)
C35 C34 C33 119.2(4)
C34 C35 C36 118.6(4)
N3 C36 C35 122.7(4)
C46 N4 C42 118.6(3)
C46 N4 Pd 126.4(2)
C42 N4 Pd 115.0(2)
N4 C42 C43 121.0(3)
N4 C42 C32 116.6(3)
C43 C42 C32 122.3(3)
C44 C43 C42 119.8(3)
C43 C44 C45 119.1(3)
C46 C45 C44 119.0(4)
N4 C46 C45 122.5(3)
O3 S O1 119.1(3)
O3 S O2 115.3(2)
O1 S O2 112.3(2)
O3 S C50 103.7(2)
O1 S C50 101.3(2)
O2 S C50 101.9(2)
F2' C50 F3' 104.1(7)
F2' C50 F1 80.2(6)
F3' C50 F1 104.3(6)
F2' C50 F3 114.0(6)
F3' C50 F3 13.0(6)
F1 C50 F3 113.4(5)
F2' C50 F2 26.2(5)
F3' C50 F2 99.0(7)
F1 C50 F2 106.3(4)
F3 C50 F2 104.2(5)
F2' C50 F1' 111.1(7)
F3' C50 F1' 89.0(7)
F1 C50 F1' 31.9(3)
F3 C50 F1' 93.0(5)
F2 C50 F1' 137.2(5)
F2' C50 S 124.0(5)
F3' C50 S 120.1(6)
F1 C50 S 116.3(4)
F3 C50 S 107.1(4)
F2 C50 S 108.8(3)
F1' C50 S 102.8(4)

loop_
_geom_bond_atom_site_label_1
_geom_bond_atom_site_label_2
_geom_bond_distance
Pd C20 1.939(3)
Pd C10 2.015(3)
Pd N4 2.100(3)
Pd N3 2.137(3)
N1 C10 1.279(5)
N1 C11 1.423(5)
N2 C2 1.363(6)
N5 C20 1.146(5)
N5 C21 1.392(4)
C1 C6 1.399(5)
C1 C2 1.406(5)
C1 C10 1.479(5)
C2 C3 1.412(6)
C3 C4 1.362(7)
C4 C5 1.381(7)
C5 C6 1.389(6)
C11 C12 1.397(5)
C11 C16 1.410(6)
C12 C13 1.422(7)
C12 C17 1.486(8)
C13 C14 1.362(8)
C14 C15 1.356(8)
C15 C16 1.394(6)
C16 C18 1.493(6)
C21 C22 1.402(5)
C21 C26 1.410(6)
C22 C23 1.392(6)
C22 C27 1.502(6)
C23 C24 1.371(8)
C24 C25 1.376(7)
C25 C26 1.387(5)
C26 C28 1.491(6)
N3 C36 1.337(5)
N3 C32 1.353(4)
C32 C33 1.380(5)
C32 C42 1.478(5)
C33 C34 1.380(6)
C34 C35 1.376(6)
C35 C36 1.382(5)
N4 C46 1.345(5)
N4 C42 1.358(4)
C42 C43 1.390(5)
C43 C44 1.372(6)
C44 C45 1.383(6)
C45 C46 1.377(5)
S O3 1.403(3)
S O1 1.419(3)
S O2 1.458(3)
S C50 1.819(5)
C50 F2' 1.185(9)
C50 F3' 1.260(13)
C50 F1 1.286(6)
C50 F3 1.370(7)
C50 F2 1.427(7)
C50 F1' 1.526(10)

loop_
_geom_hbond_atom_site_label_D
_geom_hbond_atom_site_label_H
_geom_hbond_atom_site_label_A
_geom_hbond_distance_DH
_geom_hbond_distance_HA
_geom_hbond_distance_DA
_geom_hbond_angle_DHA
N2 H2A N1 0.85(4) 2.24(5) 2.828(5) 126(4)
N2 H2B O2 0.84(4) 2.35(4) 3.100(5) 148(5)
